data_7044884
loop_
_publ_author_name
'Ji, Wen-Juan'
'Hao, Rui-Qing'
'Pei, Wei-Wei'
'Feng, Lin'
'Zhai, Quan-Guo'

_publ_section_title
;
 Design of two isoreticular Cd-biphenyltetracarboxylate frameworks for dye
 adsorption, separation and photocatalytic degradation.
;
_journal_issue 3
_journal_name_full 'Dalton transactions (Cambridge, England : 2003)'
_journal_page_first 700
_journal_page_last 707
_journal_paper_doi 10.1039/c7dt04113f
_journal_volume 47
_journal_year 2018
_chemical_formula_sum 'C52 H61 Cd4 N5 O23'
_chemical_formula_weight 1573.66
_space_group_IT_number 60
_space_group_name_Hall '-P 2n 2ab'
_space_group_name_H-M_alt 'P b c n'
_symmetry_cell_setting orthorhombic
_symmetry_space_group_name_Hall '-P 2n 2ab'
_symmetry_space_group_name_H-M 'P b c n'
_atom_sites_solution_hydrogens geom
_atom_sites_solution_primary direct
_atom_sites_solution_secondary difmap
_audit_creation_method SHELXL-97
_audit_update_record
;
2017-10-21 deposited with the CCDC.
2017-11-27 downloaded from the CCDC.
;
_cell_angle_alpha 90.00
_cell_angle_beta 90.00
_cell_angle_gamma 90.00
_cell_formula_units_Z 8
_cell_length_a 27.0301(10)
_cell_length_b 19.4983(5)
_cell_length_c 28.5432(8)
_cell_measurement_reflns_used 8862
_cell_measurement_temperature 293(2)
_cell_measurement_theta_max 28.8070
_cell_measurement_theta_min 3.1075
_cell_volume 15043.4(8)
_computing_cell_refinement 'Bruker FRAMBO'
_computing_data_collection 'Bruker FRAMBO'
_computing_data_reduction 'Bruker SAINT'
_computing_molecular_graphics 'Bruker SHELXTL'
_computing_publication_material 'Bruker SHELXTL'
_computing_structure_refinement 'SHELXL-97 (Sheldrick, 1997)'
_computing_structure_solution 'SHELXS-97 (Sheldrick, 1990)'
_diffrn_ambient_temperature 293(2)
_diffrn_measured_fraction_theta_full 0.998
_diffrn_measured_fraction_theta_max 0.998
_diffrn_measurement_device_type 'CCD area detector'
_diffrn_measurement_method 'phi and omega scans'
_diffrn_radiation_monochromator graphite
_diffrn_radiation_source 'fine-focus sealed tube'
_diffrn_radiation_type MoK\a
_diffrn_radiation_wavelength 0.71073
_diffrn_reflns_av_R_equivalents 0.0579
_diffrn_reflns_av_sigmaI/netI 0.0630
_diffrn_reflns_limit_h_max 27
_diffrn_reflns_limit_h_min -32
_diffrn_reflns_limit_k_max 23
_diffrn_reflns_limit_k_min -21
_diffrn_reflns_limit_l_max 33
_diffrn_reflns_limit_l_min -33
_diffrn_reflns_number 46414
_diffrn_reflns_theta_full 25.02
_diffrn_reflns_theta_max 25.02
_diffrn_reflns_theta_min 3.16
_exptl_absorpt_coefficient_mu 1.181
_exptl_absorpt_correction_T_max 0.6827
_exptl_absorpt_correction_T_min 0.6369
_exptl_absorpt_correction_type multi-scan
_exptl_absorpt_process_details sadabs
_exptl_crystal_colour colourless
_exptl_crystal_density_diffrn 1.390
_exptl_crystal_density_method 'not measured'
_exptl_crystal_description block
_exptl_crystal_F_000 6272
_exptl_crystal_size_max 0.42
_exptl_crystal_size_mid 0.40
_exptl_crystal_size_min 0.35
_platon_squeeze_details ' '
_refine_diff_density_max 1.731
_refine_diff_density_min -1.070
_refine_diff_density_rms 0.132
_refine_ls_extinction_method none
_refine_ls_goodness_of_fit_ref 1.067
_refine_ls_hydrogen_treatment mixed
_refine_ls_matrix_type full
_refine_ls_number_parameters 772
_refine_ls_number_reflns 13252
_refine_ls_number_restraints 0
_refine_ls_restrained_S_all 1.067
_refine_ls_R_factor_all 0.0713
_refine_ls_R_factor_gt 0.0523
_refine_ls_shift/su_max 0.001
_refine_ls_shift/su_mean 0.000
_refine_ls_structure_factor_coef Fsqd
_refine_ls_weighting_details 'calc w=1/[\s^2^(Fo^2^)+(0.0903P)^2^+9.0407P] where P=(Fo^2^+2Fc^2^)/3'
_refine_ls_weighting_scheme calc
_refine_ls_wR_factor_gt 0.1534
_refine_ls_wR_factor_ref 0.1637
_reflns_number_gt 9885
_reflns_number_total 13252
_reflns_threshold_expression >2sigma(I)
_cod_data_source_file c7dt04113f2.cif
_cod_data_source_block 1
_cod_depositor_comments
;
The following automatic conversions were performed:

'_symmetry_cell_setting' value 'Orthorhombic' changed to
'orthorhombic' according to
/home/data/users/saulius/crontab/automatic-downloads/rss-feeds/RSC/lib/dictionaries/cif_core.dic
dictionary named 'cif_core.dic' version 2.4.2 from 2011-04-26.

Automatic conversion script
Id: cif_fix_values 4973 2017-02-22 13:04:09Z antanas 

 Adding full bibliography for 7044883--7044884.cif.
;
_cod_original_sg_symbol_H-M Pbcn
_cod_database_code 7044884

loop_
_symmetry_equiv_pos_as_xyz
'x, y, z'
'-x+1/2, -y+1/2, z+1/2'
'-x, y, -z+1/2'
'x+1/2, -y+1/2, -z'
'-x, -y, -z'
'x-1/2, y-1/2, -z-1/2'
'x, -y, z-1/2'
'-x-1/2, y-1/2, z'

loop_
_atom_site_label
_atom_site_type_symbol
_atom_site_fract_x
_atom_site_fract_y
_atom_site_fract_z
_atom_site_U_iso_or_equiv
_atom_site_adp_type
_atom_site_occupancy
_atom_site_symmetry_multiplicity
_atom_site_calc_flag
_atom_site_refinement_flags
Cd1 Cd 0.479764(17) 0.77396(2) 0.483770(15) 0.02309(13) Uani 1 1 d .
Cd2 Cd 0.52768(2) 0.63387(2) 0.416056(18) 0.03675(16) Uani 1 1 d .
Cd3 Cd 0.652918(19) 0.87748(2) 0.699728(18) 0.03187(15) Uani 1 1 d .
Cd4 Cd 0.735514(17) 0.74322(2) 0.743455(15) 0.02375(13) Uani 1 1 d .
N1 N 0.5232(6) 0.4222(7) 0.3865(7) 0.156(6) Uani 1 1 d .
N2 N 0.5810(5) 0.9660(6) 0.5713(4) 0.110(4) Uani 1 1 d .
N3 N 0.6176(4) 1.0928(5) 0.7058(4) 0.098(3) Uani 1 1 d .
N4 N 0.5263(4) 0.8485(6) 0.8055(4) 0.098(3) Uani 1 1 d .
N5 N 0.6822(7) 0.5193(9) 0.2881(6) 0.144(5) Uani 1 1 d .
O1 O 0.5400(2) 0.7255(2) 0.52623(19) 0.0463(13) Uani 1 1 d .
O2 O 0.5512(2) 0.6254(3) 0.4899(2) 0.0554(15) Uani 1 1 d .
O3 O 0.6405(2) 0.7715(2) 0.66927(19) 0.0511(14) Uani 1 1 d .
O4 O 0.6833(2) 0.6853(2) 0.70095(17) 0.0481(14) Uani 1 1 d .
O5 O 0.77180(19) 0.3927(2) 0.66876(18) 0.0461(13) Uani 1 1 d .
O6 O 0.73196(19) 0.2942(2) 0.68145(18) 0.0473(14) Uani 1 1 d .
O7 O 0.5932(2) 0.2409(2) 0.5704(2) 0.0486(14) Uani 1 1 d .
O8 O 0.54504(17) 0.3267(2) 0.55059(15) 0.0323(10) Uani 1 1 d .
O9 O 0.69319(17) 0.8419(2) 0.76682(14) 0.0321(10) Uani 1 1 d .
O10 O 0.6842(2) 0.7518(2) 0.81195(18) 0.0561(17) Uani 1 1 d .
O11 O 0.5765(2) 0.7707(2) 0.95395(18) 0.0516(15) Uani 1 1 d .
O12 O 0.5488(2) 0.8708(2) 0.97563(18) 0.0505(15) Uani 1 1 d .
O13 O 0.6934(2) 1.2481(2) 0.7909(2) 0.0537(16) Uani 1 1 d .
O14 O 0.7224(2) 1.1481(2) 0.77109(18) 0.0490(14) Uani 1 1 d .
O15 O 0.5529(3) 1.2593(3) 0.9035(2) 0.070(2) Uani 1 1 d .
O16 O 0.5255(2) 1.1647(2) 0.93628(18) 0.0464(13) Uani 1 1 d .
O17 O 0.5044(3) 0.5247(3) 0.4072(3) 0.103(3) Uani 1 1 d .
O18 O 0.6089(3) 0.9263(3) 0.6394(2) 0.080(2) Uani 1 1 d .
O19 O 0.6502(2) 0.9908(3) 0.7233(2) 0.0623(17) Uani 1 1 d .
O20 O 0.5807(3) 0.8652(4) 0.7440(3) 0.083(2) Uani 1 1 d .
O21 O 0.6032(4) 0.5998(5) 0.3953(4) 0.143(4) Uani 1 1 d .
H21B H 0.6161 0.6296 0.3774 0.172 Uiso 1 1 d R
H21C H 0.6010 0.5623 0.3802 0.172 Uiso 1 1 d R
O22 O 0.4891(4) 0.6315(5) 0.3438(3) 0.130(4) Uani 1 1 d .
H22B H 0.4896 0.5915 0.3319 0.156 Uiso 1 1 d R
H22C H 0.5023 0.6598 0.3248 0.156 Uiso 1 1 d R
O23 O 0.6177(6) 0.5034(7) 0.3354(6) 0.184(6) Uani 1 1 d .
C1 C 0.5578(3) 0.6658(3) 0.5238(3) 0.0404(18) Uani 1 1 d .
C2 C 0.6545(3) 0.7103(3) 0.6713(3) 0.0411(18) Uani 1 1 d .
C3 C 0.5886(3) 0.6410(3) 0.5643(3) 0.0404(18) Uani 1 1 d .
C4 C 0.6037(3) 0.6855(3) 0.5993(3) 0.0428(19) Uani 1 1 d .
H4 H 0.5935 0.7310 0.5989 0.051 Uiso 1 1 calc R
C5 C 0.6342(3) 0.6617(3) 0.6351(2) 0.0401(18) Uani 1 1 d .
C6 C 0.6474(3) 0.5929(3) 0.6367(3) 0.0401(18) Uani 1 1 d .
H6 H 0.6678 0.5773 0.6606 0.048 Uiso 1 1 calc R
C7 C 0.6303(3) 0.5470(3) 0.6027(3) 0.0418(18) Uani 1 1 d .
C8 C 0.6025(3) 0.5723(3) 0.5659(3) 0.045(2) Uani 1 1 d .
H8 H 0.5929 0.5430 0.5418 0.054 Uiso 1 1 calc R
C9 C 0.7359(3) 0.3526(3) 0.6641(2) 0.0350(16) Uani 1 1 d .
C10 C 0.5838(3) 0.3030(3) 0.5706(2) 0.0340(16) Uani 1 1 d .
C11 C 0.6931(3) 0.3775(3) 0.6355(2) 0.0377(17) Uani 1 1 d .
C12 C 0.6599(3) 0.3312(3) 0.6162(3) 0.0398(18) Uani 1 1 d .
H12 H 0.6658 0.2844 0.6193 0.048 Uiso 1 1 calc R
C13 C 0.6181(3) 0.3533(3) 0.5923(2) 0.0389(17) Uani 1 1 d .
C14 C 0.6093(3) 0.4241(3) 0.5874(3) 0.0425(19) Uani 1 1 d .
H14 H 0.5813 0.4394 0.5716 0.051 Uiso 1 1 calc R
C15 C 0.6428(3) 0.4719(3) 0.6064(3) 0.0421(19) Uani 1 1 d .
C16 C 0.6845(3) 0.4476(3) 0.6294(3) 0.0432(19) Uani 1 1 d .
H16 H 0.7074 0.4788 0.6411 0.052 Uiso 1 1 calc R
C17 C 0.6773(3) 0.8139(3) 0.8041(2) 0.0383(17) Uani 1 1 d .
C18 C 0.5744(3) 0.8341(3) 0.9493(2) 0.0362(17) Uani 1 1 d .
C19 C 0.6501(3) 0.8573(3) 0.8392(3) 0.0407(18) Uani 1 1 d .
C20 C 0.6271(3) 0.8267(4) 0.8774(3) 0.047(2) Uani 1 1 d .
H20 H 0.6285 0.7794 0.8812 0.057 Uiso 1 1 calc R
C21 C 0.6024(3) 0.8666(3) 0.9096(2) 0.0405(18) Uani 1 1 d .
C22 C 0.6027(3) 0.9375(3) 0.9044(2) 0.0415(19) Uani 1 1 d .
H22 H 0.5874 0.9645 0.9270 0.050 Uiso 1 1 calc R
C23 C 0.6253(3) 0.9694(3) 0.8661(2) 0.0409(18) Uani 1 1 d .
C24 C 0.6483(3) 0.9272(3) 0.8339(3) 0.0431(19) Uani 1 1 d .
H24 H 0.6631 0.9469 0.8077 0.052 Uiso 1 1 calc R
C25 C 0.6930(3) 1.1840(3) 0.7940(3) 0.0398(17) Uani 1 1 d .
C26 C 0.5524(3) 1.1969(3) 0.9085(3) 0.0404(18) Uani 1 1 d .
C27 C 0.6559(3) 1.1497(3) 0.8257(3) 0.0413(18) Uani 1 1 d .
C28 C 0.6219(3) 1.1883(3) 0.8499(2) 0.0396(18) Uani 1 1 d .
H28 H 0.6210 1.2357 0.8461 0.048 Uiso 1 1 calc R
C29 C 0.5888(3) 1.1558(3) 0.8803(3) 0.0406(18) Uani 1 1 d .
C30 C 0.5897(3) 1.0851(3) 0.8845(3) 0.0406(18) Uani 1 1 d .
H30 H 0.5670 1.0637 0.9042 0.049 Uiso 1 1 calc R
C31 C 0.6237(3) 1.0452(3) 0.8600(2) 0.0407(18) Uani 1 1 d .
C32 C 0.6566(3) 1.0791(3) 0.8302(3) 0.046(2) Uani 1 1 d .
H32 H 0.6794 1.0537 0.8130 0.055 Uiso 1 1 calc R
C33 C 0.5268(6) 0.4707(8) 0.4193(6) 0.119(5) Uani 1 1 d .
C34 C 0.5563(6) 0.4491(7) 0.4622(5) 0.120(5) Uani 1 1 d .
H34A H 0.5712 0.4888 0.4762 0.180 Uiso 1 1 calc R
H34B H 0.5817 0.4174 0.4530 0.180 Uiso 1 1 calc R
H34C H 0.5347 0.4276 0.4845 0.180 Uiso 1 1 calc R
C35 C 0.5485(6) 0.3569(6) 0.3909(6) 0.137(6) Uani 1 1 d .
H35A H 0.5491 0.3433 0.4232 0.205 Uiso 1 1 calc R
H35B H 0.5818 0.3613 0.3795 0.205 Uiso 1 1 calc R
H35C H 0.5313 0.3228 0.3728 0.205 Uiso 1 1 calc R
C36 C 0.4950(8) 0.4399(10) 0.3434(7) 0.165(7) Uani 1 1 d .
H36A H 0.4641 0.4156 0.3434 0.247 Uiso 1 1 calc R
H36B H 0.5139 0.4272 0.3163 0.247 Uiso 1 1 calc R
H36C H 0.4887 0.4884 0.3428 0.247 Uiso 1 1 calc R
C37 C 0.6096(5) 0.9213(6) 0.5970(4) 0.083(3) Uani 1 1 d .
C38 C 0.6421(6) 0.8699(7) 0.5720(5) 0.127(6) Uani 1 1 d .
H38A H 0.6685 0.8935 0.5563 0.190 Uiso 1 1 calc R
H38B H 0.6228 0.8451 0.5495 0.190 Uiso 1 1 calc R
H38C H 0.6558 0.8384 0.5944 0.190 Uiso 1 1 calc R
C39 C 0.5722(7) 0.9571(9) 0.5214(5) 0.148(7) Uani 1 1 d .
H39A H 0.5787 0.9995 0.5054 0.221 Uiso 1 1 calc R
H39B H 0.5383 0.9441 0.5164 0.221 Uiso 1 1 calc R
H39C H 0.5936 0.9220 0.5094 0.221 Uiso 1 1 calc R
C40 C 0.5540(7) 1.0198(9) 0.5917(6) 0.165(8) Uani 1 1 d .
H40A H 0.5531 1.0137 0.6251 0.247 Uiso 1 1 calc R
H40B H 0.5209 1.0196 0.5796 0.247 Uiso 1 1 calc R
H40C H 0.5695 1.0627 0.5844 0.247 Uiso 1 1 calc R
C41 C 0.6487(4) 1.0449(5) 0.7032(4) 0.073(3) Uani 1 1 d .
C42 C 0.6958(5) 1.0635(6) 0.6675(4) 0.099(4) Uani 1 1 d .
H42A H 0.7056 1.1104 0.6722 0.149 Uiso 1 1 calc R
H42B H 0.6857 1.0572 0.6356 0.149 Uiso 1 1 calc R
H42C H 0.7232 1.0338 0.6743 0.149 Uiso 1 1 calc R
C43 C 0.6227(5) 1.1608(5) 0.6827(5) 0.114(5) Uani 1 1 d .
H43A H 0.6473 1.1580 0.6586 0.171 Uiso 1 1 calc R
H43B H 0.6325 1.1943 0.7055 0.171 Uiso 1 1 calc R
H43C H 0.5916 1.1739 0.6692 0.171 Uiso 1 1 calc R
C44 C 0.5752(5) 1.0714(7) 0.7344(5) 0.114(5) Uani 1 1 d .
H44A H 0.5828 1.0290 0.7500 0.172 Uiso 1 1 calc R
H44B H 0.5468 1.0651 0.7147 0.172 Uiso 1 1 calc R
H44C H 0.5682 1.1061 0.7574 0.172 Uiso 1 1 calc R
C45 C 0.5593(4) 0.8293(6) 0.7751(4) 0.081(3) Uani 1 1 d .
C46 C 0.5654(6) 0.7510(6) 0.7728(5) 0.117(5) Uani 1 1 d .
H46A H 0.5686 0.7370 0.7407 0.176 Uiso 1 1 calc R
H46B H 0.5370 0.7293 0.7865 0.176 Uiso 1 1 calc R
H46C H 0.5945 0.7378 0.7898 0.176 Uiso 1 1 calc R
C47 C 0.5169(5) 0.9202(7) 0.8119(5) 0.119(5) Uani 1 1 d .
H47A H 0.5085 0.9288 0.8441 0.179 Uiso 1 1 calc R
H47B H 0.4900 0.9341 0.7921 0.179 Uiso 1 1 calc R
H47C H 0.5460 0.9459 0.8038 0.179 Uiso 1 1 calc R
C48 C 0.4979(5) 0.8052(8) 0.8396(5) 0.129(5) Uani 1 1 d .
H48A H 0.4753 0.7762 0.8228 0.193 Uiso 1 1 calc R
H48B H 0.4797 0.8343 0.8605 0.193 Uiso 1 1 calc R
H48C H 0.5205 0.7774 0.8572 0.193 Uiso 1 1 calc R
C49 C 0.6483(10) 0.4884(13) 0.3012(9) 0.163(8) Uani 1 1 d .
C50 C 0.6474(8) 0.4158(11) 0.2916(7) 0.184(9) Uani 1 1 d .
H50A H 0.6305 0.4077 0.2626 0.275 Uiso 1 1 calc R
H50B H 0.6306 0.3924 0.3165 0.275 Uiso 1 1 calc R
H50C H 0.6807 0.3990 0.2893 0.275 Uiso 1 1 calc R
C51 C 0.7195(6) 0.5035(8) 0.2581(5) 0.127(5) Uani 1 1 d .
H51A H 0.7403 0.4691 0.2720 0.190 Uiso 1 1 calc R
H51B H 0.7387 0.5438 0.2517 0.190 Uiso 1 1 calc R
H51C H 0.7058 0.4862 0.2294 0.190 Uiso 1 1 calc R
C52 C 0.6926(8) 0.5903(12) 0.3126(8) 0.204(9) Uani 1 1 d .
H52A H 0.6618 0.6124 0.3196 0.305 Uiso 1 1 calc R
H52B H 0.7117 0.6188 0.2920 0.305 Uiso 1 1 calc R
H52C H 0.7106 0.5828 0.3411 0.305 Uiso 1 1 calc R

loop_
_atom_site_aniso_label
_atom_site_aniso_U_11
_atom_site_aniso_U_22
_atom_site_aniso_U_33
_atom_site_aniso_U_23
_atom_site_aniso_U_13
_atom_site_aniso_U_12
Cd1 0.0270(3) 0.0185(2) 0.0237(2) -0.00276(17) 0.00341(19) -0.00115(18)
Cd2 0.0491(4) 0.0226(3) 0.0385(3) -0.0035(2) 0.0065(2) 0.0017(2)
Cd3 0.0300(3) 0.0226(2) 0.0430(3) 0.0045(2) -0.0048(2) 0.0012(2)
Cd4 0.0273(3) 0.0192(2) 0.0248(2) -0.00047(17) -0.00191(19) 0.00345(18)
N1 0.177(16) 0.111(11) 0.181(16) -0.014(11) 0.025(13) 0.005(10)
N2 0.122(10) 0.116(8) 0.090(8) 0.028(7) -0.031(7) -0.006(7)
N3 0.113(9) 0.073(6) 0.108(8) 0.006(5) -0.006(7) 0.004(6)
N4 0.090(8) 0.110(8) 0.093(7) 0.010(6) 0.016(6) 0.002(6)
N5 0.142(15) 0.138(13) 0.151(13) 0.005(10) 0.047(11) 0.010(11)
O1 0.048(3) 0.035(3) 0.056(3) 0.000(2) -0.025(3) 0.007(2)
O2 0.061(4) 0.040(3) 0.065(4) -0.006(3) -0.029(3) 0.008(3)
O3 0.063(4) 0.033(3) 0.058(3) -0.004(2) -0.021(3) -0.003(2)
O4 0.059(4) 0.034(3) 0.052(3) 0.002(2) -0.025(3) -0.011(2)
O5 0.043(3) 0.038(3) 0.058(3) 0.007(2) -0.023(3) -0.003(2)
O6 0.051(4) 0.032(3) 0.059(3) 0.012(2) -0.029(3) -0.002(2)
O7 0.054(4) 0.022(2) 0.071(4) 0.000(2) -0.027(3) 0.000(2)
O8 0.036(3) 0.026(2) 0.035(2) -0.0035(19) -0.013(2) -0.005(2)
O9 0.040(3) 0.030(2) 0.027(2) 0.0010(19) 0.010(2) 0.005(2)
O10 0.088(5) 0.030(3) 0.050(3) 0.007(2) 0.031(3) 0.018(3)
O11 0.075(4) 0.030(3) 0.050(3) 0.008(2) 0.029(3) -0.004(3)
O12 0.072(4) 0.034(3) 0.045(3) 0.007(2) 0.033(3) 0.002(3)
O13 0.061(4) 0.028(3) 0.071(4) 0.010(2) 0.036(3) -0.001(2)
O14 0.062(4) 0.030(3) 0.055(3) 0.000(2) 0.032(3) -0.009(2)
O15 0.084(5) 0.039(3) 0.089(5) -0.003(3) 0.043(4) 0.016(3)
O16 0.049(3) 0.038(3) 0.052(3) -0.006(2) 0.028(3) 0.004(2)
O17 0.105(7) 0.035(4) 0.169(9) -0.019(4) -0.019(6) 0.006(4)
O18 0.097(6) 0.073(4) 0.070(5) 0.014(4) -0.031(4) 0.017(4)
O19 0.093(5) 0.035(3) 0.059(4) 0.005(3) -0.006(3) 0.005(3)
O20 0.064(5) 0.090(5) 0.097(5) 0.024(4) 0.018(4) -0.005(4)
O21 0.120(8) 0.121(7) 0.188(10) -0.007(7) 0.061(8) 0.035(6)
O22 0.160(10) 0.166(9) 0.064(5) -0.019(5) -0.010(6) -0.043(7)
O23 0.191(14) 0.166(11) 0.197(14) 0.022(10) 0.070(12) -0.006(10)
C1 0.042(5) 0.027(4) 0.052(5) 0.004(3) -0.012(4) 0.001(3)
C2 0.043(5) 0.029(4) 0.051(4) 0.002(3) -0.017(4) -0.007(3)
C3 0.040(4) 0.025(3) 0.056(5) 0.001(3) -0.023(4) 0.000(3)
C4 0.049(5) 0.023(3) 0.057(5) 0.002(3) -0.020(4) 0.000(3)
C5 0.045(5) 0.029(4) 0.047(4) -0.002(3) -0.023(4) -0.003(3)
C6 0.045(5) 0.023(3) 0.053(4) 0.002(3) -0.030(4) -0.004(3)
C7 0.048(5) 0.022(3) 0.056(5) 0.000(3) -0.024(4) -0.002(3)
C8 0.049(5) 0.027(4) 0.059(5) -0.003(3) -0.027(4) -0.004(3)
C9 0.040(4) 0.027(3) 0.039(4) 0.000(3) -0.018(3) 0.001(3)
C10 0.033(4) 0.028(4) 0.040(4) 0.001(3) -0.012(3) 0.002(3)
C11 0.040(4) 0.029(3) 0.045(4) 0.003(3) -0.020(3) -0.001(3)
C12 0.046(5) 0.022(3) 0.051(4) 0.000(3) -0.020(4) -0.004(3)
C13 0.045(5) 0.026(3) 0.046(4) -0.002(3) -0.016(4) -0.001(3)
C14 0.048(5) 0.026(3) 0.053(5) -0.001(3) -0.025(4) 0.000(3)
C15 0.046(5) 0.024(3) 0.056(5) 0.000(3) -0.025(4) -0.002(3)
C16 0.050(5) 0.027(3) 0.052(4) -0.001(3) -0.025(4) -0.003(3)
C17 0.053(5) 0.027(4) 0.035(4) 0.005(3) 0.016(3) 0.007(3)
C18 0.053(5) 0.028(4) 0.028(3) 0.001(3) 0.010(3) -0.006(3)
C19 0.055(5) 0.027(3) 0.040(4) 0.002(3) 0.024(4) 0.003(3)
C20 0.067(6) 0.030(4) 0.045(4) 0.007(3) 0.024(4) 0.007(4)
C21 0.054(5) 0.030(4) 0.037(4) 0.006(3) 0.023(4) 0.001(3)
C22 0.060(5) 0.026(3) 0.038(4) -0.004(3) 0.024(4) 0.004(3)
C23 0.056(5) 0.022(3) 0.044(4) 0.004(3) 0.022(4) -0.002(3)
C24 0.057(5) 0.032(4) 0.039(4) 0.006(3) 0.023(4) 0.001(3)
C25 0.047(5) 0.025(3) 0.048(4) 0.002(3) 0.014(4) -0.003(3)
C26 0.048(5) 0.027(4) 0.046(4) -0.002(3) 0.015(4) 0.003(3)
C27 0.053(5) 0.026(3) 0.045(4) 0.002(3) 0.018(4) -0.002(3)
C28 0.049(5) 0.021(3) 0.049(4) 0.002(3) 0.018(4) -0.001(3)
C29 0.050(5) 0.028(3) 0.044(4) -0.003(3) 0.021(4) 0.007(3)
C30 0.050(5) 0.025(3) 0.047(4) 0.001(3) 0.026(4) -0.002(3)
C31 0.051(5) 0.024(3) 0.047(4) 0.000(3) 0.023(4) 0.000(3)
C32 0.057(5) 0.028(4) 0.051(5) 0.001(3) 0.027(4) 0.002(3)
C33 0.137(14) 0.088(10) 0.131(13) -0.014(10) 0.003(11) -0.017(9)
C34 0.129(13) 0.113(10) 0.118(12) 0.022(9) -0.019(10) -0.012(9)
C35 0.180(17) 0.072(8) 0.157(14) -0.015(9) 0.024(12) 0.034(9)
C36 0.172(19) 0.185(19) 0.137(16) -0.005(14) -0.017(14) -0.042(15)
C37 0.107(10) 0.072(7) 0.070(7) 0.017(6) -0.008(7) -0.007(6)
C38 0.176(17) 0.106(10) 0.099(10) 0.012(8) 0.005(10) 0.022(10)
C39 0.176(18) 0.171(15) 0.096(11) 0.040(10) -0.030(11) -0.016(13)
C40 0.163(18) 0.181(18) 0.150(16) 0.034(13) -0.019(13) 0.074(14)
C41 0.087(8) 0.048(6) 0.083(7) -0.011(5) -0.009(6) 0.018(5)
C42 0.134(12) 0.084(8) 0.080(8) 0.013(6) -0.010(8) -0.004(7)
C43 0.136(13) 0.066(7) 0.140(12) 0.025(7) -0.018(10) 0.008(7)
C44 0.100(11) 0.122(11) 0.121(11) 0.013(9) 0.014(9) -0.024(9)
C45 0.078(8) 0.086(8) 0.081(7) 0.008(6) 0.009(6) 0.004(6)
C46 0.133(14) 0.112(10) 0.107(10) 0.021(8) -0.006(9) 0.013(9)
C47 0.124(13) 0.117(11) 0.116(11) 0.001(9) -0.017(9) 0.011(9)
C48 0.119(12) 0.150(13) 0.117(12) 0.021(10) 0.013(10) -0.019(10)
C49 0.17(2) 0.15(2) 0.17(2) 0.015(16) 0.043(17) 0.004(17)
C50 0.19(2) 0.166(19) 0.20(2) 0.019(17) 0.031(16) 0.011(16)
C51 0.124(13) 0.132(13) 0.125(12) -0.005(10) 0.030(11) -0.011(10)
C52 0.20(3) 0.20(2) 0.21(2) 0.008(19) 0.026(19) 0.008(19)

loop_
_atom_type_symbol
_atom_type_description
_atom_type_scat_dispersion_real
_atom_type_scat_dispersion_imag
_atom_type_scat_source
C C 0.0033 0.0016 'International Tables Vol C Tables 4.2.6.8 and 6.1.1.4'
H H 0.0000 0.0000 'International Tables Vol C Tables 4.2.6.8 and 6.1.1.4'
O O 0.0106 0.0060 'International Tables Vol C Tables 4.2.6.8 and 6.1.1.4'
N N 0.0061 0.0033 'International Tables Vol C Tables 4.2.6.8 and 6.1.1.4'
Cd Cd -0.8075 1.2024 'International Tables Vol C Tables 4.2.6.8 and 6.1.1.4'

loop_
_geom_angle_atom_site_label_1
_geom_angle_atom_site_label_2
_geom_angle_atom_site_label_3
_geom_angle
_geom_angle_site_symmetry_1
_geom_angle_site_symmetry_3
O16 Cd1 O1 98.9(2) 7_575 .
O16 Cd1 O8 111.57(18) 7_575 5_666
O1 Cd1 O8 94.72(16) . 5_666
O16 Cd1 O11 148.42(17) 7_575 3_656
O1 Cd1 O11 92.9(2) . 3_656
O8 Cd1 O11 96.39(17) 5_666 3_656
O16 Cd1 O12 92.98(17) 7_575 3_656
O1 Cd1 O12 108.2(2) . 3_656
O8 Cd1 O12 143.47(19) 5_666 3_656
O11 Cd1 O12 55.45(16) 3_656 3_656
O16 Cd1 O7 97.2(2) 7_575 5_666
O1 Cd1 O7 148.37(16) . 5_666
O8 Cd1 O7 53.92(15) 5_666 5_666
O11 Cd1 O7 87.4(2) 3_656 5_666
O12 Cd1 O7 97.9(2) 3_656 5_666
O16 Cd1 C18 120.75(19) 7_575 3_656
O1 Cd1 C18 101.3(2) . 3_656
O8 Cd1 C18 121.3(2) 5_666 3_656
O11 Cd1 C18 27.70(17) 3_656 3_656
O12 Cd1 C18 27.76(18) 3_656 3_656
O7 Cd1 C18 93.4(2) 5_666 3_656
O16 Cd1 C10 107.5(2) 7_575 5_666
O1 Cd1 C10 121.83(18) . 5_666
O8 Cd1 C10 27.42(17) 5_666 5_666
O11 Cd1 C10 90.4(2) 3_656 5_666
O12 Cd1 C10 120.7(2) 3_656 5_666
O7 Cd1 C10 26.59(16) 5_666 5_666
C18 Cd1 C10 107.4(2) 3_656 5_666
O2 Cd2 O15 97.8(2) . 7_575
O2 Cd2 O21 88.1(3) . .
O15 Cd2 O21 87.5(3) 7_575 .
O2 Cd2 O17 96.8(3) . .
O15 Cd2 O17 164.1(3) 7_575 .
O21 Cd2 O17 86.8(3) . .
O2 Cd2 O22 168.6(3) . .
O15 Cd2 O22 90.8(3) 7_575 .
O21 Cd2 O22 99.8(4) . .
O17 Cd2 O22 75.7(3) . .
O2 Cd2 O8 82.93(19) . 5_666
O15 Cd2 O8 90.92(19) 7_575 5_666
O21 Cd2 O8 170.6(3) . 5_666
O17 Cd2 O8 97.1(3) . 5_666
O22 Cd2 O8 89.5(3) . 5_666
O5 Cd3 O3 96.0(2) 8_765 .
O5 Cd3 O18 96.9(2) 8_765 .
O3 Cd3 O18 90.8(2) . .
O5 Cd3 O9 86.48(18) 8_765 .
O3 Cd3 O9 96.54(17) . .
O18 Cd3 O9 171.6(2) . .
O5 Cd3 O19 91.0(2) 8_765 .
O3 Cd3 O19 168.1(2) . .
O18 Cd3 O19 78.8(2) . .
O9 Cd3 O19 93.49(18) . .
O5 Cd3 O20 170.5(2) 8_765 .
O3 Cd3 O20 89.4(2) . .
O18 Cd3 O20 90.9(3) . .
O9 Cd3 O20 85.1(2) . .
O19 Cd3 O20 85.1(2) . .
O4 Cd4 O6 92.6(2) . 8_765
O4 Cd4 O14 95.32(18) . 8_755
O6 Cd4 O14 116.0(2) 8_765 8_755
O4 Cd4 O9 105.60(19) . .
O6 Cd4 O9 93.02(16) 8_765 .
O14 Cd4 O9 143.48(17) 8_755 .
O4 Cd4 O13 150.58(17) . 8_755
O6 Cd4 O13 96.8(2) 8_765 8_755
O14 Cd4 O13 55.57(17) 8_755 8_755
O9 Cd4 O13 101.70(18) . 8_755
O4 Cd4 O10 96.6(2) . .
O6 Cd4 O10 148.09(17) 8_765 .
O14 Cd4 O10 93.58(19) 8_755 .
O9 Cd4 O10 55.08(15) . .
O13 Cd4 O10 90.0(2) 8_755 .
O4 Cd4 C25 123.05(19) . 8_755
O6 Cd4 C25 109.8(2) 8_765 8_755
O14 Cd4 C25 27.74(18) 8_755 8_755
O9 Cd4 C25 123.74(19) . 8_755
O13 Cd4 C25 27.92(18) 8_755 8_755
O10 Cd4 C25 90.5(2) . 8_755
C33 N1 C35 121.8(18) . .
C33 N1 C36 116.9(16) . .
C35 N1 C36 121.1(17) . .
C37 N2 C40 122.8(12) . .
C37 N2 C39 122.7(13) . .
C40 N2 C39 114.2(12) . .
C41 N3 C44 110.1(11) . .
C41 N3 C43 125.0(12) . .
C44 N3 C43 124.9(11) . .
C45 N4 C47 119.1(11) . .
C45 N4 C48 128.4(12) . .
C47 N4 C48 112.2(11) . .
C49 N5 C51 132(2) . .
C49 N5 C52 117(2) . .
C51 N5 C52 110.4(16) . .
C1 O1 Cd1 129.6(5) . .
C1 O2 Cd2 136.6(5) . .
C2 O3 Cd3 143.7(5) . .
C2 O4 Cd4 125.4(4) . .
C9 O5 Cd3 131.5(4) . 8_755
C9 O6 Cd4 134.0(4) . 8_755
C10 O7 Cd1 87.4(4) . 5_666
C10 O8 Cd1 96.9(4) . 5_666
C10 O8 Cd2 129.1(4) . 5_666
Cd1 O8 Cd2 102.21(17) 5_666 5_666
C17 O9 Cd3 131.6(5) . .
C17 O9 Cd4 92.9(4) . .
Cd3 O9 Cd4 103.98(16) . .
C17 O10 Cd4 90.4(4) . .
C18 O11 Cd1 91.4(4) . 3_656
C18 O12 Cd1 91.0(4) . 3_656
C25 O13 Cd4 90.5(4) . 8_765
C25 O14 Cd4 92.4(4) . 8_765
C26 O15 Cd2 155.4(5) . 7_576
C26 O16 Cd1 116.6(4) . 7_576
C33 O17 Cd2 129.0(9) . .
C37 O18 Cd3 134.8(8) . .
C41 O19 Cd3 134.6(6) . .
C45 O20 Cd3 144.6(7) . .
Cd2 O21 H21B 109.4 . .
Cd2 O21 H21C 109.2 . .
H21B O21 H21C 108.1 . .
Cd2 O22 H22B 111.6 . .
Cd2 O22 H22C 111.5 . .
H22B O22 H22C 109.6 . .
O2 C1 O1 124.4(7) . .
O2 C1 C3 117.8(6) . .
O1 C1 C3 117.8(6) . .
O4 C2 O3 126.1(7) . .
O4 C2 C5 116.5(6) . .
O3 C2 C5 117.3(6) . .
C4 C3 C8 120.0(6) . .
C4 C3 C1 121.1(6) . .
C8 C3 C1 118.9(6) . .
C3 C4 C5 119.7(6) . .
C3 C4 H4 120.1 . .
C5 C4 H4 120.1 . .
C6 C5 C4 119.8(6) . .
C6 C5 C2 119.5(6) . .
C4 C5 C2 120.6(6) . .
C5 C6 C7 120.8(6) . .
C5 C6 H6 119.6 . .
C7 C6 H6 119.6 . .
C8 C7 C6 118.6(6) . .
C8 C7 C15 121.3(6) . .
C6 C7 C15 120.2(6) . .
C7 C8 C3 120.9(7) . .
C7 C8 H8 119.6 . .
C3 C8 H8 119.6 . .
O6 C9 O5 126.5(6) . .
O6 C9 C11 116.5(6) . .
O5 C9 C11 117.0(6) . .
O7 C10 O8 121.3(6) . .
O7 C10 C13 121.3(6) . .
O8 C10 C13 117.3(5) . .
O7 C10 Cd1 66.0(4) . 5_666
O8 C10 Cd1 55.6(3) . 5_666
C13 C10 Cd1 169.2(5) . 5_666
C12 C11 C16 118.7(6) . .
C12 C11 C9 120.4(6) . .
C16 C11 C9 120.9(6) . .
C11 C12 C13 121.3(6) . .
C11 C12 H12 119.3 . .
C13 C12 H12 119.3 . .
C12 C13 C14 119.4(6) . .
C12 C13 C10 120.6(6) . .
C14 C13 C10 120.0(6) . .
C15 C14 C13 120.2(6) . .
C15 C14 H14 119.9 . .
C13 C14 H14 119.9 . .
C16 C15 C14 118.6(6) . .
C16 C15 C7 123.0(6) . .
C14 C15 C7 118.3(6) . .
C15 C16 C11 121.8(6) . .
C15 C16 H16 119.1 . .
C11 C16 H16 119.1 . .
O10 C17 O9 121.2(6) . .
O10 C17 C19 120.1(6) . .
O9 C17 C19 118.7(6) . .
O11 C18 O12 122.1(6) . .
O11 C18 C21 118.4(6) . .
O12 C18 C21 119.4(6) . .
O11 C18 Cd1 61.0(3) . 3_656
O12 C18 Cd1 61.2(3) . 3_656
C21 C18 Cd1 176.4(5) . 3_656
C24 C19 C20 119.8(6) . .
C24 C19 C17 120.3(6) . .
C20 C19 C17 119.9(6) . .
C21 C20 C19 119.9(6) . .
C21 C20 H20 120.1 . .
C19 C20 H20 120.1 . .
C20 C21 C22 119.2(6) . .
C20 C21 C18 120.6(6) . .
C22 C21 C18 120.2(6) . .
C21 C22 C23 121.9(6) . .
C21 C22 H22 119.0 . .
C23 C22 H22 119.0 . .
C24 C23 C22 116.9(6) . .
C24 C23 C31 121.8(6) . .
C22 C23 C31 121.3(6) . .
C19 C24 C23 122.3(6) . .
C19 C24 H24 118.9 . .
C23 C24 H24 118.9 . .
O14 C25 O13 121.2(6) . .
O14 C25 C27 119.4(6) . .
O13 C25 C27 119.5(6) . .
O14 C25 Cd4 59.9(4) . 8_765
O13 C25 Cd4 61.6(4) . 8_765
C27 C25 Cd4 175.2(6) . 8_765
O15 C26 O16 125.6(7) . .
O15 C26 C29 117.4(6) . .
O16 C26 C29 117.0(6) . .
C28 C27 C32 120.5(6) . .
C28 C27 C25 120.2(6) . .
C32 C27 C25 119.3(6) . .
C27 C28 C29 119.5(6) . .
C27 C28 H28 120.3 . .
C29 C28 H28 120.3 . .
C30 C29 C28 119.7(6) . .
C30 C29 C26 119.7(6) . .
C28 C29 C26 120.6(6) . .
C29 C30 C31 121.6(6) . .
C29 C30 H30 119.2 . .
C31 C30 H30 119.2 . .
C30 C31 C32 117.5(6) . .
C30 C31 C23 121.0(6) . .
C32 C31 C23 121.5(6) . .
C27 C32 C31 121.3(6) . .
C27 C32 H32 119.4 . .
C31 C32 H32 119.4 . .
O17 C33 N1 111.4(16) . .
O17 C33 C34 134.6(14) . .
N1 C33 C34 114.0(16) . .
C33 C34 H34A 109.5 . .
C33 C34 H34B 109.5 . .
H34A C34 H34B 109.5 . .
C33 C34 H34C 109.5 . .
H34A C34 H34C 109.5 . .
H34B C34 H34C 109.5 . .
N1 C35 H35A 109.5 . .
N1 C35 H35B 109.5 . .
H35A C35 H35B 109.5 . .
N1 C35 H35C 109.5 . .
H35A C35 H35C 109.5 . .
H35B C35 H35C 109.5 . .
N1 C36 H36A 109.5 . .
N1 C36 H36B 109.5 . .
H36A C36 H36B 109.5 . .
N1 C36 H36C 109.5 . .
H36A C36 H36C 109.5 . .
H36B C36 H36C 109.5 . .
O18 C37 N2 118.1(12) . .
O18 C37 C38 122.2(11) . .
N2 C37 C38 119.6(11) . .
C37 C38 H38A 109.5 . .
C37 C38 H38B 109.5 . .
H38A C38 H38B 109.5 . .
C37 C38 H38C 109.5 . .
H38A C38 H38C 109.5 . .
H38B C38 H38C 109.5 . .
N2 C39 H39A 109.5 . .
N2 C39 H39B 109.5 . .
H39A C39 H39B 109.5 . .
N2 C39 H39C 109.5 . .
H39A C39 H39C 109.5 . .
H39B C39 H39C 109.5 . .
N2 C40 H40A 109.5 . .
N2 C40 H40B 109.5 . .
H40A C40 H40B 109.5 . .
N2 C40 H40C 109.5 . .
H40A C40 H40C 109.5 . .
H40B C40 H40C 109.5 . .
O19 C41 N3 130.4(12) . .
O19 C41 C42 117.1(9) . .
N3 C41 C42 112.5(10) . .
C41 C42 H42A 109.5 . .
C41 C42 H42B 109.5 . .
H42A C42 H42B 109.5 . .
C41 C42 H42C 109.5 . .
H42A C42 H42C 109.5 . .
H42B C42 H42C 109.5 . .
N3 C43 H43A 109.5 . .
N3 C43 H43B 109.5 . .
H43A C43 H43B 109.5 . .
N3 C43 H43C 109.5 . .
H43A C43 H43C 109.5 . .
H43B C43 H43C 109.5 . .
N3 C44 H44A 109.5 . .
N3 C44 H44B 109.5 . .
H44A C44 H44B 109.5 . .
N3 C44 H44C 109.5 . .
H44A C44 H44C 109.5 . .
H44B C44 H44C 109.5 . .
O20 C45 N4 128.4(11) . .
O20 C45 C46 117.9(11) . .
N4 C45 C46 112.9(11) . .
C45 C46 H46A 109.5 . .
C45 C46 H46B 109.5 . .
H46A C46 H46B 109.5 . .
C45 C46 H46C 109.5 . .
H46A C46 H46C 109.5 . .
H46B C46 H46C 109.5 . .
N4 C47 H47A 109.5 . .
N4 C47 H47B 109.5 . .
H47A C47 H47B 109.5 . .
N4 C47 H47C 109.5 . .
H47A C47 H47C 109.5 . .
H47B C47 H47C 109.5 . .
N4 C48 H48A 109.5 . .
N4 C48 H48B 109.5 . .
H48A C48 H48B 109.5 . .
N4 C48 H48C 109.5 . .
H48A C48 H48C 109.5 . .
H48B C48 H48C 109.5 . .
N5 C49 O23 128(3) . .
N5 C49 C50 117(2) . .
O23 C49 C50 110(2) . .
C49 C50 H50A 109.5 . .
C49 C50 H50B 109.5 . .
H50A C50 H50B 109.5 . .
C49 C50 H50C 109.5 . .
H50A C50 H50C 109.5 . .
H50B C50 H50C 109.5 . .
N5 C51 H51A 109.5 . .
N5 C51 H51B 109.5 . .
H51A C51 H51B 109.5 . .
N5 C51 H51C 109.5 . .
H51A C51 H51C 109.5 . .
H51B C51 H51C 109.5 . .
N5 C52 H52A 109.5 . .
N5 C52 H52B 109.5 . .
H52A C52 H52B 109.5 . .
N5 C52 H52C 109.5 . .
H52A C52 H52C 109.5 . .
H52B C52 H52C 109.5 . .

loop_
_geom_bond_atom_site_label_1
_geom_bond_atom_site_label_2
_geom_bond_distance
_geom_bond_site_symmetry_2
Cd1 O16 2.190(5) 7_575
Cd1 O1 2.238(5) .
Cd1 O8 2.295(4) 5_666
Cd1 O11 2.341(5) 3_656
Cd1 O12 2.346(5) 3_656
Cd1 O7 2.523(5) 5_666
Cd1 C18 2.677(6) 3_656
Cd1 C10 2.759(7) 5_666
Cd2 O2 2.209(6) .
Cd2 O15 2.222(5) 7_575
Cd2 O21 2.227(9) .
Cd2 O17 2.234(7) .
Cd2 O22 2.312(8) .
Cd2 O8 2.315(5) 5_666
Cd3 O5 2.238(5) 8_765
Cd3 O3 2.267(5) .
Cd3 O18 2.300(6) .
Cd3 O9 2.309(4) .
Cd3 O19 2.311(5) .
Cd3 O20 2.339(7) .
Cd4 O4 2.177(5) .
Cd4 O6 2.213(5) 8_765
Cd4 O14 2.315(4) 8_755
Cd4 O9 2.336(4) .
Cd4 O13 2.352(5) 8_755
Cd4 O10 2.403(5) .
Cd4 C25 2.675(7) 8_755
N1 C33 1.333(19) .
N1 C35 1.452(17) .
N1 C36 1.49(2) .
N2 C37 1.377(14) .
N2 C40 1.405(18) .
N2 C39 1.454(16) .
N3 C41 1.259(13) .
N3 C44 1.468(15) .
N3 C43 1.487(14) .
N4 C45 1.300(14) .
N4 C47 1.432(15) .
N4 C48 1.497(15) .
N5 C49 1.16(2) .
N5 C51 1.357(18) .
N5 C52 1.57(2) .
O1 C1 1.260(8) .
O2 C1 1.260(9) .
O3 C2 1.253(8) .
O4 C2 1.250(8) .
O5 C9 1.253(8) .
O5 Cd3 2.238(5) 8_755
O6 C9 1.245(8) .
O6 Cd4 2.213(5) 8_755
O7 C10 1.237(8) .
O7 Cd1 2.523(5) 5_666
O8 C10 1.280(8) .
O8 Cd1 2.295(4) 5_666
O8 Cd2 2.315(5) 5_666
O9 C17 1.271(7) .
O10 C17 1.244(8) .
O11 C18 1.244(7) .
O11 Cd1 2.341(5) 3_656
O12 C18 1.247(8) .
O12 Cd1 2.346(5) 3_656
O13 C25 1.252(8) .
O13 Cd4 2.352(5) 8_765
O14 C25 1.246(8) .
O14 Cd4 2.315(4) 8_765
O15 C26 1.224(8) .
O15 Cd2 2.222(5) 7_576
O16 C26 1.246(8) .
O16 Cd1 2.190(4) 7_576
O17 C33 1.263(17) .
O18 C37 1.212(12) .
O19 C41 1.200(11) .
O20 C45 1.270(12) .
O21 H21B 0.8501 .
O21 H21C 0.8498 .
O22 H22B 0.8499 .
O22 H22C 0.8499 .
O23 C49 1.31(2) .
C1 C3 1.505(10) .
C2 C5 1.504(9) .
C3 C4 1.384(9) .
C3 C8 1.393(9) .
C4 C5 1.392(9) .
C4 H4 0.9300 .
C5 C6 1.388(9) .
C6 C7 1.397(9) .
C6 H6 0.9300 .
C7 C8 1.385(10) .
C7 C15 1.507(9) .
C8 H8 0.9300 .
C9 C11 1.497(9) .
C10 C13 1.485(9) .
C10 Cd1 2.759(7) 5_666
C11 C12 1.387(9) .
C11 C16 1.397(9) .
C12 C13 1.388(10) .
C12 H12 0.9300 .
C13 C14 1.408(9) .
C14 C15 1.406(9) .
C14 H14 0.9300 .
C15 C16 1.390(10) .
C16 H16 0.9300 .
C17 C19 1.503(9) .
C18 C21 1.504(9) .
C18 Cd1 2.677(6) 3_656
C19 C24 1.373(9) .
C19 C20 1.391(9) .
C20 C21 1.377(9) .
C20 H20 0.9300 .
C21 C22 1.391(9) .
C22 C23 1.398(9) .
C22 H22 0.9300 .
C23 C24 1.382(9) .
C23 C31 1.487(9) .
C24 H24 0.9300 .
C25 C27 1.505(10) .
C25 Cd4 2.675(7) 8_765
C26 C29 1.504(9) .
C27 C28 1.374(10) .
C27 C32 1.383(9) .
C28 C29 1.399(9) .
C28 H28 0.9300 .
C29 C30 1.384(9) .
C30 C31 1.394(9) .
C30 H30 0.9300 .
C31 C32 1.398(10) .
C32 H32 0.9300 .
C33 C34 1.522(19) .
C34 H34A 0.9600 .
C34 H34B 0.9600 .
C34 H34C 0.9600 .
C35 H35A 0.9600 .
C35 H35B 0.9600 .
C35 H35C 0.9600 .
C36 H36A 0.9600 .
C36 H36B 0.9600 .
C36 H36C 0.9600 .
C37 C38 1.512(17) .
C38 H38A 0.9600 .
C38 H38B 0.9600 .
C38 H38C 0.9600 .
C39 H39A 0.9600 .
C39 H39B 0.9600 .
C39 H39C 0.9600 .
C40 H40A 0.9600 .
C40 H40B 0.9600 .
C40 H40C 0.9600 .
C41 C42 1.672(16) .
C42 H42A 0.9600 .
C42 H42B 0.9600 .
C42 H42C 0.9600 .
C43 H43A 0.9600 .
C43 H43B 0.9600 .
C43 H43C 0.9600 .
C44 H44A 0.9600 .
C44 H44B 0.9600 .
C44 H44C 0.9600 .
C45 C46 1.537(15) .
C46 H46A 0.9600 .
C46 H46B 0.9600 .
C46 H46C 0.9600 .
C47 H47A 0.9600 .
C47 H47B 0.9600 .
C47 H47C 0.9600 .
C48 H48A 0.9600 .
C48 H48B 0.9600 .
C48 H48C 0.9600 .
C49 C50 1.44(3) .
C50 H50A 0.9600 .
C50 H50B 0.9600 .
C50 H50C 0.9600 .
C51 H51A 0.9600 .
C51 H51B 0.9600 .
C51 H51C 0.9600 .
C52 H52A 0.9600 .
C52 H52B 0.9600 .
C52 H52C 0.9600 .

loop_
_geom_torsion_atom_site_label_1
_geom_torsion_atom_site_label_2
_geom_torsion_atom_site_label_3
_geom_torsion_atom_site_label_4
_geom_torsion
_geom_torsion_site_symmetry_1
_geom_torsion_site_symmetry_4
O16 Cd1 O1 C1 -101.7(7) 7_575 .
O8 Cd1 O1 C1 11.0(7) 5_666 .
O11 Cd1 O1 C1 107.6(7) 3_656 .
O12 Cd1 O1 C1 162.1(7) 3_656 .
O7 Cd1 O1 C1 18.0(9) 5_666 .
C18 Cd1 O1 C1 134.2(7) 3_656 .
C10 Cd1 O1 C1 15.3(8) 5_666 .
O15 Cd2 O2 C1 27.5(8) 7_575 .
O21 Cd2 O2 C1 114.6(8) . .
O17 Cd2 O2 C1 -158.8(8) . .
O22 Cd2 O2 C1 -111.0(16) . .
O8 Cd2 O2 C1 -62.5(8) 5_666 .
O5 Cd3 O3 C2 68.7(9) 8_765 .
O18 Cd3 O3 C2 165.7(9) . .
O9 Cd3 O3 C2 -18.4(9) . .
O19 Cd3 O3 C2 -165.9(10) . .
O20 Cd3 O3 C2 -103.4(9) . .
O6 Cd4 O4 C2 -52.5(7) 8_765 .
O14 Cd4 O4 C2 -168.8(6) 8_755 .
O9 Cd4 O4 C2 41.4(7) . .
O13 Cd4 O4 C2 -161.1(6) 8_755 .
O10 Cd4 O4 C2 96.9(6) . .
C25 Cd4 O4 C2 -168.2(6) 8_755 .
O5 Cd3 O9 C17 -170.3(5) 8_765 .
O3 Cd3 O9 C17 -74.6(5) . .
O18 Cd3 O9 C17 75.7(17) . .
O19 Cd3 O9 C17 99.0(5) . .
O20 Cd3 O9 C17 14.2(5) . .
O5 Cd3 O9 Cd4 -63.38(19) 8_765 .
O3 Cd3 O9 Cd4 32.2(2) . .
O18 Cd3 O9 Cd4 -177.4(15) . .
O19 Cd3 O9 Cd4 -154.1(2) . .
O20 Cd3 O9 Cd4 121.1(2) . .
O4 Cd4 O9 C17 90.7(5) . .
O6 Cd4 O9 C17 -175.8(4) 8_765 .
O14 Cd4 O9 C17 -31.9(6) 8_755 .
O13 Cd4 O9 C17 -78.3(5) 8_755 .
O10 Cd4 O9 C17 3.5(4) . .
C25 Cd4 O9 C17 -59.5(5) 8_755 .
O4 Cd4 O9 Cd3 -43.6(2) . .
O6 Cd4 O9 Cd3 49.9(2) 8_765 .
O14 Cd4 O9 Cd3 -166.2(2) 8_755 .
O13 Cd4 O9 Cd3 147.48(19) 8_755 .
O10 Cd4 O9 Cd3 -130.8(3) . .
C25 Cd4 O9 Cd3 166.2(2) 8_755 .
O4 Cd4 O10 C17 -108.0(5) . .
O6 Cd4 O10 C17 -2.1(7) 8_765 .
O14 Cd4 O10 C17 156.3(5) 8_755 .
O9 Cd4 O10 C17 -3.5(4) . .
O13 Cd4 O10 C17 100.8(5) 8_755 .
C25 Cd4 O10 C17 128.7(5) 8_755 .
O2 Cd2 O17 C33 -46.1(13) . .
O15 Cd2 O17 C33 110.5(15) 7_575 .
O21 Cd2 O17 C33 41.6(13) . .
O22 Cd2 O17 C33 142.6(13) . .
O8 Cd2 O17 C33 -129.8(13) 5_666 .
O5 Cd3 O18 C37 46.8(11) 8_765 .
O3 Cd3 O18 C37 -49.4(11) . .
O9 Cd3 O18 C37 160.0(13) . .
O19 Cd3 O18 C37 136.4(11) . .
O20 Cd3 O18 C37 -138.8(11) . .
O5 Cd3 O19 C41 66.5(10) 8_765 .
O3 Cd3 O19 C41 -59.4(16) . .
O18 Cd3 O19 C41 -30.4(10) . .
O9 Cd3 O19 C41 153.0(10) . .
O20 Cd3 O19 C41 -122.2(10) . .
O5 Cd3 O20 C45 -65(2) 8_765 .
O3 Cd3 O20 C45 59.6(13) . .
O18 Cd3 O20 C45 150.3(13) . .
O9 Cd3 O20 C45 -37.0(13) . .
O19 Cd3 O20 C45 -131.0(13) . .
Cd2 O2 C1 O1 18.5(13) . .
Cd2 O2 C1 C3 -162.1(6) . .
Cd1 O1 C1 O2 14.9(12) . .
Cd1 O1 C1 C3 -164.6(5) . .
Cd4 O4 C2 O3 -20.7(12) . .
Cd4 O4 C2 C5 160.2(5) . .
Cd3 O3 C2 O4 8.5(15) . .
Cd3 O3 C2 C5 -172.4(6) . .
O2 C1 C3 C4 170.0(8) . .
O1 C1 C3 C4 -10.5(12) . .
O2 C1 C3 C8 -9.0(12) . .
O1 C1 C3 C8 170.5(7) . .
C8 C3 C4 C5 2.2(12) . .
C1 C3 C4 C5 -176.8(8) . .
C3 C4 C5 C6 -3.0(12) . .
C3 C4 C5 C2 175.1(7) . .
O4 C2 C5 C6 1.1(11) . .
O3 C2 C5 C6 -178.0(7) . .
O4 C2 C5 C4 -177.0(8) . .
O3 C2 C5 C4 3.9(12) . .
C4 C5 C6 C7 0.0(12) . .
C2 C5 C6 C7 -178.1(7) . .
C5 C6 C7 C8 3.9(12) . .
C5 C6 C7 C15 -176.8(7) . .
C6 C7 C8 C3 -4.7(13) . .
C15 C7 C8 C3 176.0(8) . .
C4 C3 C8 C7 1.8(13) . .
C1 C3 C8 C7 -179.3(8) . .
Cd4 O6 C9 O5 24.8(12) 8_755 .
Cd4 O6 C9 C11 -154.1(5) 8_755 .
Cd3 O5 C9 O6 9.4(12) 8_755 .
Cd3 O5 C9 C11 -171.7(5) 8_755 .
Cd1 O7 C10 O8 6.1(7) 5_666 .
Cd1 O7 C10 C13 -171.1(6) 5_666 .
Cd1 O8 C10 O7 -6.8(8) 5_666 .
Cd2 O8 C10 O7 105.2(7) 5_666 .
Cd1 O8 C10 C13 170.5(6) 5_666 .
Cd2 O8 C10 C13 -77.5(8) 5_666 .
Cd2 O8 C10 Cd1 111.9(4) 5_666 5_666
O6 C9 C11 C12 -21.6(11) . .
O5 C9 C11 C12 159.4(7) . .
O6 C9 C11 C16 155.7(7) . .
O5 C9 C11 C16 -23.3(11) . .
C16 C11 C12 C13 -1.8(12) . .
C9 C11 C12 C13 175.5(7) . .
C11 C12 C13 C14 0.3(12) . .
C11 C12 C13 C10 178.2(7) . .
O7 C10 C13 C12 -5.2(11) . .
O8 C10 C13 C12 177.5(7) . .
Cd1 C10 C13 C12 -136(2) 5_666 .
O7 C10 C13 C14 172.8(7) . .
O8 C10 C13 C14 -4.5(11) . .
Cd1 C10 C13 C14 42(3) 5_666 .
C12 C13 C14 C15 0.3(12) . .
C10 C13 C14 C15 -177.6(7) . .
C13 C14 C15 C16 0.6(12) . .
C13 C14 C15 C7 -176.5(7) . .
C8 C7 C15 C16 153.2(8) . .
C6 C7 C15 C16 -26.1(13) . .
C8 C7 C15 C14 -29.8(12) . .
C6 C7 C15 C14 150.9(8) . .
C14 C15 C16 C11 -2.2(12) . .
C7 C15 C16 C11 174.7(8) . .
C12 C11 C16 C15 2.8(12) . .
C9 C11 C16 C15 -174.5(7) . .
Cd4 O10 C17 O9 6.2(8) . .
Cd4 O10 C17 C19 -173.3(7) . .
Cd3 O9 C17 O10 105.2(8) . .
Cd4 O9 C17 O10 -6.4(8) . .
Cd3 O9 C17 C19 -75.3(9) . .
Cd4 O9 C17 C19 173.1(6) . .
Cd1 O11 C18 O12 1.8(8) 3_656 .
Cd1 O11 C18 C21 -175.9(6) 3_656 .
Cd1 O12 C18 O11 -1.8(8) 3_656 .
Cd1 O12 C18 C21 175.9(6) 3_656 .
O10 C17 C19 C24 171.0(8) . .
O9 C17 C19 C24 -8.6(12) . .
O10 C17 C19 C20 -8.3(13) . .
O9 C17 C19 C20 172.2(8) . .
C24 C19 C20 C21 0.5(13) . .
C17 C19 C20 C21 179.8(8) . .
C19 C20 C21 C22 -2.9(13) . .
C19 C20 C21 C18 175.9(8) . .
O11 C18 C21 C20 4.0(12) . .
O12 C18 C21 C20 -173.8(8) . .
Cd1 C18 C21 C20 -75(8) 3_656 .
O11 C18 C21 C22 -177.3(8) . .
O12 C18 C21 C22 5.0(12) . .
Cd1 C18 C21 C22 104(8) 3_656 .
C20 C21 C22 C23 3.3(13) . .
C18 C21 C22 C23 -175.5(8) . .
C21 C22 C23 C24 -1.2(13) . .
C21 C22 C23 C31 177.6(8) . .
C20 C19 C24 C23 1.7(13) . .
C17 C19 C24 C23 -177.6(8) . .
C22 C23 C24 C19 -1.3(13) . .
C31 C23 C24 C19 179.8(8) . .
Cd4 O14 C25 O13 6.2(8) 8_765 .
Cd4 O14 C25 C27 -174.5(6) 8_765 .
Cd4 O13 C25 O14 -6.1(8) 8_765 .
Cd4 O13 C25 C27 174.6(7) 8_765 .
Cd2 O15 C26 O16 -5(2) 7_576 .
Cd2 O15 C26 C29 178.2(12) 7_576 .
Cd1 O16 C26 O15 -4.9(11) 7_576 .
Cd1 O16 C26 C29 172.1(5) 7_576 .
O14 C25 C27 C28 -177.5(8) . .
O13 C25 C27 C28 1.8(12) . .
Cd4 C25 C27 C28 103(6) 8_765 .
O14 C25 C27 C32 2.7(12) . .
O13 C25 C27 C32 -178.0(8) . .
Cd4 C25 C27 C32 -76(6) 8_765 .
C32 C27 C28 C29 1.8(12) . .
C25 C27 C28 C29 -178.0(7) . .
C27 C28 C29 C30 -1.9(12) . .
C27 C28 C29 C26 177.9(7) . .
O15 C26 C29 C30 -179.9(8) . .
O16 C26 C29 C30 2.9(11) . .
O15 C26 C29 C28 0.3(12) . .
O16 C26 C29 C28 -176.9(7) . .
C28 C29 C30 C31 1.6(12) . .
C26 C29 C30 C31 -178.2(7) . .
C29 C30 C31 C32 -1.2(12) . .
C29 C30 C31 C23 178.0(8) . .
C24 C23 C31 C30 161.9(8) . .
C22 C23 C31 C30 -17.0(13) . .
C24 C23 C31 C32 -19.0(13) . .
C22 C23 C31 C32 162.2(8) . .
C28 C27 C32 C31 -1.4(13) . .
C25 C27 C32 C31 178.4(8) . .
C30 C31 C32 C27 1.0(12) . .
C23 C31 C32 C27 -178.2(8) . .
Cd2 O17 C33 N1 -138.9(11) . .
Cd2 O17 C33 C34 41(3) . .
C35 N1 C33 O17 176.0(14) . .
C36 N1 C33 O17 0(2) . .
C35 N1 C33 C34 -4(2) . .
C36 N1 C33 C34 -179.8(15) . .
Cd3 O18 C37 N2 -172.0(8) . .
Cd3 O18 C37 C38 5.7(19) . .
C40 N2 C37 O18 5(2) . .
C39 N2 C37 O18 -168.7(13) . .
C40 N2 C37 C38 -173.1(15) . .
C39 N2 C37 C38 14(2) . .
Cd3 O19 C41 N3 122.7(12) . .
Cd3 O19 C41 C42 -60.5(13) . .
C44 N3 C41 O19 -7.7(18) . .
C43 N3 C41 O19 173.1(11) . .
C44 N3 C41 C42 175.4(9) . .
C43 N3 C41 C42 -3.9(16) . .
Cd3 O20 C45 N4 151.3(11) . .
Cd3 O20 C45 C46 -39.9(19) . .
C47 N4 C45 O20 -11(2) . .
C48 N4 C45 O20 174.4(12) . .
C47 N4 C45 C46 179.3(11) . .
C48 N4 C45 C46 5.1(19) . .
C51 N5 C49 O23 169(2) . .
C52 N5 C49 O23 -3(4) . .
C51 N5 C49 C50 12(4) . .
C52 N5 C49 C50 -159.4(19) . .

loop_
_platon_squeeze_void_nr
_platon_squeeze_void_average_x
_platon_squeeze_void_average_y
_platon_squeeze_void_average_z
_platon_squeeze_void_volume
_platon_squeeze_void_count_electrons
1 0.000 0.157 0.250 226.4 3.6
2 0.000 0.843 0.750 226.4 3.7
3 0.250 0.272 0.021 827.3 -7.8
4 0.250 0.724 0.521 827.1 -7.7
5 0.500 0.657 0.250 226.4 4.1
6 0.500 0.343 0.750 226.4 3.7
7 0.750 0.763 0.479 827.4 -8.1
8 0.750 0.235 0.979 827.4 -7.1
